data_1100647
loop_
_publ_author_name
'Schrey, Anna'
'Osterkamp, Frank'
'Straudi, Alrun'
'Rickert, Corry'
'Wagner, Holger'
'Koert, Ulrich'
'Herrschaft, Bernhard'
'Harms, Klaus'

_publ_section_title
;
 Synthesis of Enantiomerically Pure Amino Acids Containing
 2,5-Disubstituted THF Rings in the Molecular Backbone
;
_journal_coden_ASTM EJOCFK
_journal_issue 11
_journal_name_full 'European Journal of Organic Chemistry'
_journal_page_first 2977
_journal_page_last 2990
_journal_paper_doi 10.1002/(sici)1099-0690(199911)1999:11<2977::aid-ejoc2977>3.0.co;2-3
_journal_volume 1999
_journal_year 1999
_chemical_formula_sum 'C12 H21 N O5'
_space_group_IT_number 4
_symmetry_cell_setting monoclinic
_symmetry_space_group_name_Hall 'P 2yb'
_symmetry_space_group_name_H-M 'P 1 21 1'
_cell_angle_alpha 90
_cell_angle_beta 95.90(1)
_cell_angle_gamma 90
_cell_formula_units_Z 2
_cell_length_a 7.623(1)
_cell_length_b 9.913(1)
_cell_length_c 9.624(1)
_cod_original_sg_symbol_H-M 'P 21'
_cod_original_formula_sum 'C12 H21 N1 O5'
_cod_database_code 1100647

loop_
_symmetry_equiv_pos_site_id
_symmetry_equiv_pos_as_xyz
1 x,y,z
2 -x,1/2+y,-z

loop_
_atom_site_label
_atom_site_type_symbol
_atom_site_fract_x
_atom_site_fract_y
_atom_site_fract_z
N1 N 0.1369(6) 1.0330(4) 0.6485(4)
H1 H 0.2304(74) 0.9931(63) 0.6244(55)
O1 O 0.4236(4) 1.1358(3) 0.5377(3)
O2 O 0.6262(5) 1.3227(4) 0.4299(5)
O3 O 0.7474(5) 1.1726(4) 0.2990(5)
H2 H 0.8133(83) 1.2292(77) 0.2768(68)
O4 O 0.0461(5) 0.8641(4) 0.7824(4)
O5 O -0.1014(4) 1.0631(4) 0.7593(3)
C1 C 0.6369(6) 1.2096(5) 0.3871(5)
C2 C 0.5235(6) 1.0955(5) 0.4297(5)
H3 H 0.5991(6) 1.0194(5) 0.4620(5)
C3 C 0.3923(6) 1.0492(6) 0.3078(6)
H4 H 0.4099(6) 1.0986(6) 0.2233(6)
H5 H 0.4052(6) 0.9536(6) 0.2903(6)
C4 C 0.2127(6) 1.0794(6) 0.3542(5)
H6 H 0.1563(6) 0.9975(6) 0.3826(5)
H7 H 0.1367(6) 1.1222(6) 0.2800(5)
C5 C 0.2526(6) 1.1746(5) 0.4774(5)
H8 H 0.2576(6) 1.2673(5) 0.4425(5)
C6 C 0.1291(6) 1.1697(5) 0.5911(5)
H9 H 0.0087(6) 1.1872(5) 0.5490(5)
C7 C 0.1781(8) 1.2761(6) 0.7022(7)
H10 H 0.1669(51) 1.3641(6) 0.6608(11)
H11 H 0.2977(20) 1.2624(25) 0.7415(30)
H12 H 0.1007(36) 1.2689(27) 0.7745(22)
C8 C 0.0276(7) 0.9796(6) 0.7336(5)
C9 C -0.2021(6) 1.0445(6) 0.8801(5)
C10 C -0.0771(7) 1.0367(8) 1.0104(6)
H13 H -0.0136(44) 0.9530(22) 1.0119(24)
H14 H -0.1422(10) 1.0417(49) 1.0905(6)
H15 H 0.0046(40) 1.1106(27) 1.0123(25)
C11 C -0.3080(8) 1.1738(7) 0.8777(7)
H16 H -0.3859(44) 1.1710(21) 0.9499(32)
H17 H -0.3759(47) 1.1831(24) 0.7885(19)
H18 H -0.2294(9) 1.2492(8) 0.8930(48)
C12 C -0.321(1) 0.9228(8) 0.8581(9)
H19 H -0.3942(55) 0.9165(34) 0.9332(33)
H20 H -0.2504(10) 0.8428(10) 0.8559(60)
H21 H -0.3938(53) 0.9318(28) 0.7711(30)

loop_
_atom_type_symbol
_atom_type_radius_bond
C 0.68
H 0.23
N 0.68
O 0.68
